data_2310054
loop_
_publ_author_name
'Graetsch, Heribert A.'
'Pandey, Chandra Shekhar'
'Schreuer, J\"urgen'
'Burianek, Manfred'
'M\"uhlberg, Manfred'

_publ_section_title
;
 Incommensurate modulation of calcium barium niobate (CBN28 and
 Ce:CBN28)
;
_journal_coeditor_code CK5044
_journal_issue 2
_journal_name_full 'Acta Crystallographica Section B'
_journal_page_first 101
_journal_page_last 106
_journal_paper_doi 10.1107/S0108768111054863
_journal_volume 68
_journal_year 2012
_chemical_formula_sum 'Ba0.72 Ca0.279 Nb2 O6'
_chemical_formula_weight 391.9
_chemical_name_systematic ' ?'
_symmetry_cell_setting tetragonal
_symmetry_space_group_name_H-M X4bm
_cell_angle_alpha 90
_cell_angle_beta 90
_cell_angle_gamma 90
_cell_formula_units_Z 10
_cell_length_a 12.4529(4)
_cell_length_b 12.4529(4)
_cell_length_c 7.9242(6)
_cell_measurement_reflns_used 34896
_cell_measurement_temperature 295
_cell_measurement_theta_max 26.44
_cell_measurement_theta_min 2.86
_cell_modulation_dimension 2
_cell_volume 1228.84(11)
_computing_cell_refinement
;
CrysAlisPro, Oxford Diffraction Ltd.,
Version 1.171.34.9 (release 08-12-2009 CrysAlis171 .NET)
(compiled Dec  8 2009,17:31:18)
;
_computing_data_collection
;
CrysAlisPro, Oxford Diffraction Ltd.,
Version 1.171.34.9 (release 08-12-2009 CrysAlis171 .NET)
(compiled Dec  8 2009,17:31:18)
;
_computing_data_reduction
;
CrysAlisPro, Oxford Diffraction Ltd.,
Version 1.171.34.9 (release 08-12-2009 CrysAlis171 .NET)
(compiled Dec  8 2009,17:31:18)
;
_computing_molecular_graphics 'Diamond 3.0'
_computing_publication_material Jana2006
_computing_structure_refinement Jana2006
_computing_structure_solution Jana2006
_diffrn_ambient_temperature 295
_diffrn_detector_area_resol_mean 8.2495
_diffrn_measurement_device 'four-cycle diffractometer'
_diffrn_measurement_device_type 'Xcalibur, Sapphire2, large Be window'
_diffrn_measurement_method '\w and \p scans'
_diffrn_radiation_monochromator graphite
_diffrn_radiation_source 'Enhance (Mo) X-ray Source'
_diffrn_radiation_type 'Mo K\a'
_diffrn_radiation_wavelength 0.71073
_diffrn_reflns_av_R_equivalents 0.025
_diffrn_reflns_av_sigmaI/netI 0.0108
_diffrn_reflns_limit_h_max 15
_diffrn_reflns_limit_h_min -15
_diffrn_reflns_limit_index_m_1_max 1
_diffrn_reflns_limit_index_m_1_min -1
_diffrn_reflns_limit_index_m_2_max 1
_diffrn_reflns_limit_index_m_2_min -1
_diffrn_reflns_limit_k_max 15
_diffrn_reflns_limit_k_min -15
_diffrn_reflns_limit_l_max 9
_diffrn_reflns_limit_l_min -9
_diffrn_reflns_number 34896
_diffrn_reflns_theta_full 26.44
_diffrn_reflns_theta_max 26.44
_diffrn_reflns_theta_min 2.86
_exptl_absorpt_coefficient_mu 10.578
_exptl_absorpt_correction_T_max 0.426
_exptl_absorpt_correction_T_min 0.255
_exptl_absorpt_correction_type analytical
_exptl_absorpt_process_details
;
CrysAlisPro, Oxford Diffraction Ltd.,
Version 1.171.34.9 (release 08-12-2009 CrysAlis171 .NET)
(compiled Dec  8 2009,17:31:18) Analytical numeric absorption
correction using a multifaceted crystal model based on
expressions derived by R.C. Clark & J.S. Reid.
(Clark, R. C. & Reid, J. S. (1995). Acta Cryst. A51, 887-897)
;
_exptl_crystal_colour colourless
_exptl_crystal_density_diffrn 5.2937
_exptl_crystal_description elliptical
_exptl_crystal_F_000 1720
_exptl_crystal_size_max 0.1847
_exptl_crystal_size_mid 0.1755
_exptl_crystal_size_min 0.1157
_refine_diff_density_max 0.00
_refine_diff_density_min -1.00
_refine_ls_abs_structure_details '  1596 of Friedel pairs used in the refinement'
_refine_ls_abs_structure_Flack 0.49(2)
_refine_ls_extinction_coef 63E1(3)
_refine_ls_extinction_method 'B-C type 1 Gaussian isotropic (Becker & Coppens, 1974)'
_refine_ls_goodness_of_fit_ref 1.65
_refine_ls_number_constraints 7
_refine_ls_number_parameters 191
_refine_ls_number_reflns 3291
_refine_ls_number_restraints 2
_refine_ls_R_factor_all 0.0306
_refine_ls_R_factor_gt 0.0276
_refine_ls_shift/su_max 0.0289
_refine_ls_shift/su_mean 0.0020
_refine_ls_structure_factor_coef F
_refine_ls_weighting_details w=1/(\s^2^(F)+0.0001F^2^)
_refine_ls_weighting_scheme sigma
_refine_ls_wR_factor_gt 0.0403
_refine_ls_wR_factor_ref 0.0414
_reflns_number_gt 2925
_reflns_number_total 3291
_reflns_threshold_expression I>3\s(I)
_cod_duplicate_entry 2310030
_cod_data_source_file ck5044.cif
_cod_data_source_block cbn
_cod_original_formula_sum 'Ba0.720 Ca0.279 Nb2 O6'
_cod_database_code 2310054

loop_
_space_group_symop_ssg_id
_space_group_symop_ssg_operation_algebraic
1 x1,x2,x3,x4,x5
2 -x2,x1,x3,-x5,x4
3 -x1+1/2,x2+1/2,x3,x5,x4
4 -x1,-x2,x3,-x4,-x5
5 -x2+1/2,-x1+1/2,x3,-x4,x5
6 x2,-x1,x3,x5,-x4
7 x1+1/2,-x2+1/2,x3,-x5,-x4
8 x2+1/2,x1+1/2,x3,x4,-x5
9 x1,x2,x3+1/2,x4+1/2,x5+1/2
10 -x2,x1,x3+1/2,-x5+1/2,x4+1/2
11 -x1+1/2,x2+1/2,x3+1/2,x5+1/2,x4+1/2
12 -x1,-x2,x3+1/2,-x4+1/2,-x5+1/2
13 -x2+1/2,-x1+1/2,x3+1/2,-x4+1/2,x5+1/2
14 x2,-x1,x3+1/2,x5+1/2,-x4+1/2
15 x1+1/2,-x2+1/2,x3+1/2,-x5+1/2,-x4+1/2
16 x2+1/2,x1+1/2,x3+1/2,x4+1/2,-x5+1/2

loop_
_atom_site_type_symbol
_atom_site_label
_atom_site_fract_x
_atom_site_fract_y
_atom_site_fract_z
_atom_site_U_iso_or_equiv
_atom_site_adp_type
_atom_site_calc_flag
_atom_site_occupancy
_atom_site_symmetry_multiplicity
Ba Ba2 0.171994(15) 0.671994(15) 0.24577 0.01629(9) Uani d 0.8781 8
Ca Ca2 0.171994(15) 0.671994(15) 0.24577 0.01629(9) Uani d 0.060(3) 8
Ca Ca1 0 0 0.2541(5) 0.0113(5) Uani d 0.579(7) 4
Ba Ba1 0 0 0.2541(5) 0.0113(5) Uani d 0.0359 4
Nb Nb1 0 0.5 0.00597(15) 0.00596(12) Uani d 1 4
Nb Nb2 0.073295(19) 0.209981(18) 0.00107(10) 0.00681(10) Uani d 1 16
O O1 0.21533(17) 0.28467(17) -0.0166(7) 0.0101(7) Uani d 1 8
O O2 0.1387(2) 0.06880(18) -0.0257(5) 0.0215(7) Uani d 1 16
O O3 -0.00611(17) 0.34347(16) -0.0211(5) 0.0132(6) Uani d 1 16
O O4 0 0.5 0.2336(9) 0.0184(10) Uani d 1 4
O O5 0.07369(16) 0.20290(17) 0.2304(4) 0.0188(7) Uani d 1 16

loop_
_atom_site_aniso_label
_atom_site_aniso_U_11
_atom_site_aniso_U_22
_atom_site_aniso_U_33
_atom_site_aniso_U_12
_atom_site_aniso_U_13
_atom_site_aniso_U_23
_atom_site_aniso_type_symbol
Ba2 0.01845(15) 0.01845(15) 0.01198(19) -0.00992(10) 0.00065(18) 0.00065(18) Ba
Ca2 0.01845(15) 0.01845(15) 0.01198(19) -0.00992(10) 0.00065(18) 0.00065(18) Ca
Ca1 0.0101(7) 0.0101(7) 0.0139(10) 0 0 0 Ca
Ba1 0.0101(7) 0.0101(7) 0.0139(10) 0 0 0 Ba
Nb1 0.00588(17) 0.00588(17) 0.0061(3) -0.00086(16) 0 0 Nb
Nb2 0.00640(16) 0.00638(16) 0.00764(19) 0.00108(8) -0.0005(2) -0.0004(2) Nb
O1 0.0094(8) 0.0094(8) 0.0115(16) -0.0014(10) 0.0017(12) -0.0017(12) O
O2 0.0233(12) 0.0153(11) 0.0258(14) 0.0095(9) -0.0011(13) -0.0027(12) O
O3 0.0117(10) 0.0098(10) 0.0180(11) 0.0027(7) -0.0035(12) -0.0014(11) O
O4 0.0228(12) 0.0228(12) 0.010(2) -0.0025(15) 0 0 O
O5 0.0226(11) 0.0233(11) 0.0106(14) -0.0017(8) 0.0013(13) 0.0023(13) O

loop_
_atom_site_displace_Fourier_atom_site_label
_atom_site_displace_Fourier_axis
_atom_site_displace_Fourier_wave_vector_seq_id
_atom_site_displace_Fourier_param_cos
_atom_site_displace_Fourier_param_sin
Ba2 x 1 0.000050(13) 0.000648(13)
Ba2 y 1 0.000050(13) 0.000648(13)
Ba2 z 1 0.00043(5) -0.00014(5)
Ba2 x 2 -0.001741(14) -0.005766(17)
Ba2 y 2 -0.001741(14) 0.005766(17)
Ba2 z 2 -0.00004(6) 0
Ca2 x 1 0.000050(13) 0.000648(13)
Ca2 y 1 0.000050(13) 0.000648(13)
Ca2 z 1 0.00043(5) -0.00014(5)
Ca2 x 2 -0.001741(14) -0.005766(17)
Ca2 y 2 -0.001741(14) 0.005766(17)
Ca2 z 2 -0.00004(6) 0
Ca1 x 1 0 -0.00031(8)
Ca1 y 1 0 0.00081(8)
Ca1 z 1 0.0004(2) 0
Ca1 x 2 0 -0.00081(8)
Ca1 y 2 0 -0.00031(8)
Ca1 z 2 0.0004(2) 0
Ba1 x 1 0 -0.00031(8)
Ba1 y 1 0 0.00081(8)
Ba1 z 1 0.0004(2) 0
Ba1 x 2 0 -0.00081(8)
Ba1 y 2 0 -0.00031(8)
Ba1 z 2 0.0004(2) 0
Nb1 x 1 0 -0.00012(4)
Nb1 y 1 0 -0.00012(4)
Nb1 z 1 0.00003(6) 0
Nb1 x 2 0 -0.00029(4)
Nb1 y 2 0 0.00029(4)
Nb1 z 2 -0.00071(6) 0
Nb2 x 1 -0.00130(3) -0.00061(3)
Nb2 y 1 0.00020(3) 0.00076(3)
Nb2 z 1 -0.00024(3) 0.00035(3)
Nb2 x 2 0.00118(3) 0.00087(3)
Nb2 y 2 -0.00075(3) -0.00081(3)
Nb2 z 2 0.00065(3) 0.00047(3)
O1 x 1 0.0006(2) -0.0005(2)
O1 y 1 -0.0006(2) -0.0005(2)
O1 z 1 0.0143(3) 0
O1 x 2 -0.0015(2) -0.0004(2)
O1 y 2 0.0015(2) 0.0004(2)
O1 z 2 -0.0088(3) -0.0055(3)
O2 x 1 -0.0031(3) -0.0025(3)
O2 y 1 -0.0014(3) -0.0014(3)
O2 z 1 0.0143(3) 0.0154(3)
O2 x 2 0.0048(3) 0.0000(3)
O2 y 2 0.0018(3) -0.0002(2)
O2 z 2 -0.0247(3) -0.0143(3)
O3 x 1 0.0003(2) 0.0011(2)
O3 y 1 0.0004(2) 0.0013(2)
O3 z 1 -0.0053(2) -0.0139(3)
O3 x 2 -0.0002(2) -0.0011(2)
O3 y 2 -0.0002(2) -0.0010(2)
O3 z 2 0.0057(2) 0.0217(3)
O4 x 1 0 -0.0079(2)
O4 y 1 0 -0.0079(2)
O4 z 1 -0.0005(9) 0
O4 x 2 0 -0.0145(3)
O4 y 2 0 0.0145(3)
O4 z 2 0.0011(8) 0
O5 x 1 -0.0163(2) -0.00303(18)
O5 y 1 0.00091(17) 0.00972(18)
O5 z 1 -0.0010(4) -0.0005(4)
O5 x 2 0.0132(2) 0.01305(19)
O5 y 2 -0.00638(17) -0.00919(17)
O5 z 2 0.0007(4) 0.0007(4)

loop_
_atom_site_Fourier_wave_vector_seq_id
_atom_site_Fourier_wave_vector_x
_atom_site_Fourier_wave_vector_z
1 0.29420 0.00000
2 -0.29420 0.00000

loop_
_atom_site_occ_Fourier_atom_site_label
_atom_site_occ_Fourier_wave_vector_seq_id
_atom_site_occ_Fourier_param_cos
_atom_site_occ_Fourier_param_sin
Ba2 1 0.0020(10) 0.0013(10)
Ba2 2 -0.0090(10) 0
Ca2 1 0.0020(10) 0.0013(10)
Ca2 2 -0.0090(10) 0

loop_
_atom_site_U_Fourier_atom_site_label
_atom_site_U_Fourier_tens_elem
_atom_site_U_Fourier_wave_vector_seq_id
_atom_site_U_Fourier_param_cos
_atom_site_U_Fourier_param_sin
Ba2 U11 1 -0.00152(11) -0.00175(11)
Ba2 U22 1 -0.00152(11) -0.00175(11)
Ba2 U33 1 0.00091(14) -0.00040(15)
Ba2 U12 1 0.00078(11) 0.00184(10)
Ba2 U13 1 -0.00010(12) -0.00044(12)
Ba2 U23 1 -0.00010(12) -0.00044(12)
Ba2 U11 2 0.00564(11) 0.00434(11)
Ba2 U22 2 0.00564(11) -0.00434(11)
Ba2 U33 2 -0.00066(14) 0
Ba2 U12 2 -0.00545(11) 0
Ba2 U13 2 0.00041(12) 0.0008(2)
Ba2 U23 2 0.00041(12) -0.0008(2)
Ca2 U11 1 -0.00152(11) -0.00175(11)
Ca2 U22 1 -0.00152(11) -0.00175(11)
Ca2 U33 1 0.00091(14) -0.00040(15)
Ca2 U12 1 0.00078(11) 0.00184(10)
Ca2 U13 1 -0.00010(12) -0.00044(12)
Ca2 U23 1 -0.00010(12) -0.00044(12)
Ca2 U11 2 0.00564(11) 0.00434(11)
Ca2 U22 2 0.00564(11) -0.00434(11)
Ca2 U33 2 -0.00066(14) 0
Ca2 U12 2 -0.00545(11) 0
Ca2 U13 2 0.00041(12) 0.0008(2)
Ca2 U23 2 0.00041(12) -0.0008(2)
Ca1 U11 1 -0.0009(5) 0
Ca1 U22 1 0.0023(5) 0
Ca1 U33 1 0.0016(6) 0
Ca1 U12 1 -0.0009(4) 0
Ca1 U13 1 0 -0.0006(6)
Ca1 U23 1 0 -0.0002(6)
Ca1 U11 2 0.0023(5) 0
Ca1 U22 2 -0.0009(5) 0
Ca1 U33 2 0.0016(6) 0
Ca1 U12 2 0.0009(4) 0
Ca1 U13 2 0 0.0002(6)
Ca1 U23 2 0 -0.0006(6)
Ba1 U11 1 -0.0009(5) 0
Ba1 U22 1 0.0023(5) 0
Ba1 U33 1 0.0016(6) 0
Ba1 U12 1 -0.0009(4) 0
Ba1 U13 1 0 -0.0006(6)
Ba1 U23 1 0 -0.0002(6)
Ba1 U11 2 0.0023(5) 0
Ba1 U22 2 -0.0009(5) 0
Ba1 U33 2 0.0016(6) 0
Ba1 U12 2 0.0009(4) 0
Ba1 U13 2 0 0.0002(6)
Ba1 U23 2 0 -0.0006(6)
Nb1 U11 1 0.0002(2) 0
Nb1 U22 1 0.0002(2) 0
Nb1 U33 1 -0.0001(3) 0
Nb1 U12 1 0.0004(3) 0
Nb1 U13 1 0 0.00004(12)
Nb1 U23 1 0 0.00004(12)
Nb1 U11 2 -0.0003(2) 0
Nb1 U22 2 -0.0003(2) 0
Nb1 U33 2 0.0001(3) 0
Nb1 U12 2 0.0006(3) 0
Nb1 U13 2 0 -0.00004(12)
Nb1 U23 2 0 0.00004(12)
Nb2 U11 1 0.0007(2) 0.0003(2)
Nb2 U22 1 0.0002(2) -0.00036(19)
Nb2 U33 1 0.00003(17) -0.00013(16)
Nb2 U12 1 0.00015(17) 0.00029(16)
Nb2 U13 1 0.00054(10) 0.00006(8)
Nb2 U23 1 0.00013(8) -0.00011(8)
Nb2 U11 2 0.00036(18) -0.00015(19)
Nb2 U22 2 0.00023(19) 0.00007(19)
Nb2 U33 2 -0.00004(16) -0.00010(17)
Nb2 U12 2 -0.00066(14) 0.00001(14)
Nb2 U13 2 -0.00045(9) -0.00021(9)
Nb2 U23 2 0.00010(9) -0.00003(9)

loop_
_atom_type_symbol
_atom_type_scat_dispersion_real
_atom_type_scat_dispersion_imag
_atom_type_scat_source
Ca 0.226 0.306 'International Tables Vol C tables 4.2.6.8 and 6.1.1.1'
Ba -0.324 2.282 'International Tables Vol C tables 4.2.6.8 and 6.1.1.1'
Nb -2.073 0.622 'International Tables Vol C tables 4.2.6.8 and 6.1.1.1'
O 0.011 0.006 'International Tables Vol C tables 4.2.6.8 and 6.1.1.1'

loop_
_cell_wave_vector_seq_id
_cell_wave_vector_x
_cell_wave_vector_y
_cell_wave_vector_z
1 0.29420 0.29420 0.00000
2 -0.29420 0.29420 0.00000

loop_
_geom_angle_atom_site_label_1
_geom_angle_atom_site_label_2
_geom_angle_atom_site_label_3
_geom_angle_max
_geom_angle_min
_geom_angle_av
_geom_angle_site_ssg_symmetry_1
_geom_angle_site_ssg_symmetry_3
O1 Ba2 O1 92.95(18) 86.54(18) 89.15(18) 3_55555 11_55555
O1 Ba2 O2 53.94(17) 51.62(16) 52.80(16) 3_55555 3_55555
O1 Ba2 O2 109.11(17) 98.77(17) 103.15(17) 3_55555 11_55555
O1 Ba2 O2 53.44(17) 52.23(16) 52.73(16) 3_55555 6_56555
O1 Ba2 O2 107.07(17) 100.80(17) 105.01(17) 3_55555 14_56555
O1 Ba2 O3 82.59(17) 81.09(17) 81.96(17) 3_55555 4_56555
O1 Ba2 O3 154.83(18) 146.83(18) 152.24(18) 3_55555 12_56555
O1 Ba2 O3 83.92(18) 79.56(17) 82.43(17) 3_55555 5_55555
O1 Ba2 O3 155.56(17) 146.69(18) 149.74(18) 3_55555 13_55555
O1 Ba2 O4 133.45(19) 130.34(18) 132.18(19) 3_55555 .
O1 Ba2 O5 58.02(19) 52.42(17) 54.78(18) 3_55555 3_55555
O1 Ba2 O5 104.31(17) 97.68(16) 101.24(17) 3_55555 4_56555
O1 Ba2 O5 103.71(17) 98.05(16) 99.88(16) 3_55555 5_55555
O1 Ba2 O5 57.11(18) 53.55(17) 55.87(18) 3_55555 6_56555
O1 Ba2 O2 111.00(17) 100.27(17) 104.56(17) 11_55555 3_55555
O1 Ba2 O2 57.40(18) 55.20(17) 56.21(17) 11_55555 11_55555
O1 Ba2 O2 108.12(17) 103.01(17) 106.44(17) 11_55555 6_56555
O1 Ba2 O2 57.21(17) 55.47(17) 56.23(17) 11_55555 14_56555
O1 Ba2 O3 154.24(18) 148.48(18) 152.39(18) 11_55555 4_56555
O1 Ba2 O3 89.73(18) 85.83(18) 87.97(18) 11_55555 12_56555
O1 Ba2 O3 155.77(17) 147.64(18) 150.44(18) 11_55555 5_55555
O1 Ba2 O3 91.41(18) 83.97(18) 88.89(18) 11_55555 13_55555
O1 Ba2 O4 140.0(2) 136.71(19) 138.67(19) 11_55555 .
O1 Ba2 O5 59.85(19) 54.25(17) 56.59(18) 11_55555 3_55555
O1 Ba2 O5 108.28(18) 100.95(16) 104.84(17) 11_55555 4_56555
O1 Ba2 O5 107.80(18) 101.27(16) 103.37(17) 11_55555 5_55555
O1 Ba2 O5 58.49(18) 55.81(18) 57.55(18) 11_55555 6_56555
O2 Ba2 O2 80.76(15) 64.32(16) 71.48(15) 3_55555 11_55555
O2 Ba2 O2 99.08(15) 94.81(15) 96.58(15) 3_55555 6_56555
O2 Ba2 O2 153.60(16) 151.81(16) 153.05(16) 3_55555 14_56555
O2 Ba2 O3 90.70(15) 90.08(16) 90.58(16) 3_55555 4_56555
O2 Ba2 O3 155.82(17) 151.40(16) 152.56(17) 3_55555 12_56555
O2 Ba2 O3 49.77(16) 47.31(16) 48.61(16) 3_55555 5_55555
O2 Ba2 O3 106.28(16) 95.03(16) 98.76(16) 3_55555 13_55555
O2 Ba2 O4 104.56(17) 98.88(16) 102.32(17) 3_55555 .
O2 Ba2 O5 51.15(18) 46.57(15) 48.19(16) 3_55555 3_55555
O2 Ba2 O5 143.11(18) 135.28(16) 139.92(17) 3_55555 4_56555
O2 Ba2 O5 51.24(17) 45.55(15) 47.42(15) 3_55555 5_55555
O2 Ba2 O5 107.61(16) 103.14(16) 106.08(16) 3_55555 6_56555
O2 Ba2 O2 155.01(16) 150.56(17) 152.68(16) 11_55555 6_56555
O2 Ba2 O2 107.85(16) 103.03(16) 104.75(16) 11_55555 14_56555
O2 Ba2 O3 155.02(17) 146.95(16) 150.62(17) 11_55555 4_56555
O2 Ba2 O3 99.48(17) 97.00(17) 97.89(17) 11_55555 12_56555
O2 Ba2 O3 104.41(16) 94.92(16) 98.11(16) 11_55555 5_55555
O2 Ba2 O3 52.51(18) 51.42(17) 52.13(17) 11_55555 13_55555
O2 Ba2 O4 107.21(18) 102.27(17) 105.19(17) 11_55555 .
O2 Ba2 O5 51.16(18) 47.29(16) 48.83(17) 11_55555 3_55555
O2 Ba2 O5 152.13(18) 143.96(16) 148.47(17) 11_55555 4_56555
O2 Ba2 O5 51.36(17) 45.81(15) 47.60(16) 11_55555 5_55555
O2 Ba2 O5 111.15(16) 107.20(16) 109.78(16) 11_55555 6_56555
O2 Ba2 O2 79.45(15) 65.74(16) 74.94(15) 6_56555 14_56555
O2 Ba2 O3 49.28(16) 47.74(16) 48.25(16) 6_56555 4_56555
O2 Ba2 O3 106.04(16) 95.22(16) 102.28(16) 6_56555 12_56555
O2 Ba2 O3 91.45(16) 89.78(16) 90.79(16) 6_56555 5_55555
O2 Ba2 O3 156.93(17) 150.98(16) 154.09(17) 6_56555 13_55555
O2 Ba2 O4 103.60(17) 99.77(17) 100.97(17) 6_56555 .
O2 Ba2 O5 107.33(16) 103.42(15) 105.12(16) 6_56555 3_55555
O2 Ba2 O5 51.10(17) 45.73(15) 48.97(16) 6_56555 4_56555
O2 Ba2 O5 142.10(18) 136.16(16) 138.17(16) 6_56555 5_55555
O2 Ba2 O5 49.70(17) 48.19(16) 49.15(17) 6_56555 6_56555
O2 Ba2 O3 104.41(16) 95.05(16) 101.24(16) 14_56555 4_56555
O2 Ba2 O3 52.38(18) 51.50(17) 51.82(17) 14_56555 12_56555
O2 Ba2 O3 155.88(17) 146.70(16) 153.03(17) 14_56555 5_55555
O2 Ba2 O3 99.95(17) 96.50(17) 98.80(17) 14_56555 13_55555
O2 Ba2 O4 106.63(18) 102.75(17) 103.96(17) 14_56555 .
O2 Ba2 O5 110.96(17) 107.41(15) 109.02(16) 14_56555 3_55555
O2 Ba2 O5 51.36(17) 45.84(15) 49.21(16) 14_56555 4_56555
O2 Ba2 O5 151.51(18) 144.36(16) 146.78(17) 14_56555 5_55555
O2 Ba2 O5 49.96(17) 48.72(16) 49.50(17) 14_56555 6_56555
O3 Ba2 O3 95.71(16) 78.10(17) 88.13(16) 4_56555 12_56555
O3 Ba2 O3 54.85(17) 51.83(16) 53.84(17) 4_56555 5_55555
O3 Ba2 O3 114.12(17) 109.73(17) 111.20(17) 4_56555 13_55555
O3 Ba2 O4 57.00(18) 55.00(17) 55.66(17) 4_56555 .
O3 Ba2 O5 136.25(19) 128.61(16) 131.83(18) 4_56555 3_55555
O3 Ba2 O5 54.10(17) 49.41(16) 52.57(17) 4_56555 4_56555
O3 Ba2 O5 106.38(17) 100.88(15) 103.56(16) 4_56555 5_55555
O3 Ba2 O5 97.69(16) 96.13(17) 96.79(17) 4_56555 6_56555
O3 Ba2 O3 115.42(17) 108.43(17) 111.75(17) 12_56555 5_55555
O3 Ba2 O3 58.30(18) 56.06(17) 57.54(18) 12_56555 13_55555
O3 Ba2 O4 58.00(18) 55.08(18) 56.12(18) 12_56555 .
O3 Ba2 O5 145.6(2) 135.65(17) 139.97(18) 12_56555 3_55555
O3 Ba2 O5 55.80(18) 49.50(16) 53.57(17) 12_56555 4_56555
O3 Ba2 O5 109.81(17) 105.14(16) 107.28(16) 12_56555 5_55555
O3 Ba2 O5 100.86(17) 100.28(17) 100.46(17) 12_56555 6_56555
O3 Ba2 O3 94.77(16) 78.97(17) 84.38(17) 5_55555 13_55555
O3 Ba2 O4 57.78(18) 54.25(17) 56.17(18) 5_55555 .
O3 Ba2 O5 98.75(17) 95.04(16) 96.28(17) 5_55555 3_55555
O3 Ba2 O5 106.84(17) 100.50(15) 104.56(16) 5_55555 4_56555
O3 Ba2 O5 53.97(17) 49.47(16) 51.05(16) 5_55555 5_55555
O3 Ba2 O5 135.88(18) 129.01(17) 133.49(18) 5_55555 6_56555
O3 Ba2 O4 58.50(18) 54.70(18) 56.28(18) 13_55555 .
O3 Ba2 O5 101.89(17) 99.17(17) 100.07(17) 13_55555 3_55555
O3 Ba2 O5 110.35(17) 104.70(16) 108.34(17) 13_55555 4_56555
O3 Ba2 O5 55.65(18) 49.49(16) 51.58(17) 13_55555 5_55555
O3 Ba2 O5 145.10(19) 136.18(18) 142.03(18) 13_55555 6_56555
O4 Ba2 O5 145.00(11) 138.47(12) 142.10(12) . 3_55555
O4 Ba2 O5 76.17(10) 67.06(12) 71.44(11) . 4_56555
O4 Ba2 O5 76.35(10) 66.89(12) 73.41(11) . 5_55555
O4 Ba2 O5 145.82(12) 137.65(12) 140.32(12) . 6_56555
O5 Ba2 O5 147.36(12) 144.91(12) 145.94(12) 3_55555 4_56555
O5 Ba2 O5 73.79(13) 66.61(11) 68.79(12) 3_55555 5_55555
O5 Ba2 O5 79.07(12) 73.07(12) 77.12(12) 3_55555 6_56555
O5 Ba2 O5 146.99(12) 140.17(12) 144.72(12) 4_56555 5_55555
O5 Ba2 O5 72.66(12) 66.94(13) 68.97(12) 4_56555 6_56555
O5 Ba2 O5 146.67(13) 145.24(13) 145.79(12) 5_55555 6_56555
O2 Ca1 O2 100.11(18) 80.8(2) 91.10(19) . 9_55555
O2 Ca1 O2 56.0(2) 55.0(2) 55.4(2) . 2_55555
O2 Ca1 O2 122.9(2) 116.4(2) 120.3(2) . 10_55555
O2 Ca1 O2 87.7(3) 77.5(2) 82.1(2) . 4_55555
O2 Ca1 O2 177.6(2) 168.5(3) 173.2(2) . 12_55555
O2 Ca1 O2 56.0(2) 55.0(2) 55.4(2) . 6_55555
O2 Ca1 O2 122.9(2) 116.35(19) 120.2(2) . 14_55555
O2 Ca1 O5 61.7(2) 55.7(2) 58.4(2) . .
O2 Ca1 O5 116.1(2) 110.1(2) 113.2(2) . 2_55555
O2 Ca1 O5 117.7(2) 111.6(2) 114.7(2) . 4_55555
O2 Ca1 O5 64.2(2) 56.3(2) 60.0(2) . 6_55555
O2 Ca1 O2 122.9(2) 116.4(2) 120.2(2) 9_55555 2_55555
O2 Ca1 O2 64.8(2) 62.7(2) 63.7(2) 9_55555 10_55555
O2 Ca1 O2 177.6(2) 168.5(3) 173.2(2) 9_55555 4_55555
O2 Ca1 O2 110.6(3) 82.3(2) 95.7(3) 9_55555 12_55555
O2 Ca1 O2 122.9(2) 116.4(2) 120.3(2) 9_55555 6_55555
O2 Ca1 O2 64.8(2) 62.7(2) 63.7(2) 9_55555 14_55555
O2 Ca1 O5 63.0(2) 60.4(2) 61.3(2) 9_55555 .
O2 Ca1 O5 125.2(2) 120.2(2) 123.2(2) 9_55555 2_55555
O2 Ca1 O5 126.2(2) 122.5(2) 125.1(2) 9_55555 4_55555
O2 Ca1 O5 64.5(2) 61.6(2) 63.1(2) 9_55555 6_55555
O2 Ca1 O2 100.11(18) 80.8(2) 91.10(19) 2_55555 10_55555
O2 Ca1 O2 56.0(2) 55.0(2) 55.4(2) 2_55555 4_55555
O2 Ca1 O2 122.9(2) 116.4(2) 120.3(2) 2_55555 12_55555
O2 Ca1 O2 87.7(3) 77.5(2) 82.1(2) 2_55555 6_55555
O2 Ca1 O2 177.6(2) 168.5(3) 173.2(2) 2_55555 14_55555
O2 Ca1 O5 64.2(2) 56.3(2) 60.0(2) 2_55555 .
O2 Ca1 O5 61.7(2) 55.7(2) 58.4(2) 2_55555 2_55555
O2 Ca1 O5 116.1(2) 110.1(2) 113.2(2) 2_55555 4_55555
O2 Ca1 O5 117.7(2) 111.6(2) 114.7(2) 2_55555 6_55555
O2 Ca1 O2 122.9(2) 116.4(2) 120.2(2) 10_55555 4_55555
O2 Ca1 O2 64.8(2) 62.7(2) 63.7(2) 10_55555 12_55555
O2 Ca1 O2 177.6(2) 168.5(3) 173.2(2) 10_55555 6_55555
O2 Ca1 O2 110.6(3) 82.3(2) 95.7(3) 10_55555 14_55555
O2 Ca1 O5 64.5(2) 61.6(2) 63.1(2) 10_55555 .
O2 Ca1 O5 63.0(2) 60.4(2) 61.3(2) 10_55555 2_55555
O2 Ca1 O5 125.2(2) 120.2(2) 123.2(2) 10_55555 4_55555
O2 Ca1 O5 126.2(2) 122.5(2) 125.1(2) 10_55555 6_55555
O2 Ca1 O2 100.11(18) 80.8(2) 91.10(19) 4_55555 12_55555
O2 Ca1 O2 56.0(2) 55.0(2) 55.4(2) 4_55555 6_55555
O2 Ca1 O2 122.9(2) 116.4(2) 120.3(2) 4_55555 14_55555
O2 Ca1 O5 117.7(2) 111.6(2) 114.7(2) 4_55555 .
O2 Ca1 O5 64.2(2) 56.3(2) 60.0(2) 4_55555 2_55555
O2 Ca1 O5 61.7(2) 55.7(2) 58.4(2) 4_55555 4_55555
O2 Ca1 O5 116.1(2) 110.1(2) 113.2(2) 4_55555 6_55555
O2 Ca1 O2 122.9(2) 116.4(2) 120.2(2) 12_55555 6_55555
O2 Ca1 O2 64.8(2) 62.7(2) 63.7(2) 12_55555 14_55555
O2 Ca1 O5 126.2(2) 122.5(2) 125.1(2) 12_55555 .
O2 Ca1 O5 64.5(2) 61.6(2) 63.1(2) 12_55555 2_55555
O2 Ca1 O5 63.0(2) 60.4(2) 61.3(2) 12_55555 4_55555
O2 Ca1 O5 125.2(2) 120.2(2) 123.2(2) 12_55555 6_55555
O2 Ca1 O2 100.11(18) 80.8(2) 91.10(19) 6_55555 14_55555
O2 Ca1 O5 116.1(2) 110.1(2) 113.2(2) 6_55555 .
O2 Ca1 O5 117.7(2) 111.6(2) 114.7(2) 6_55555 2_55555
O2 Ca1 O5 64.2(2) 56.3(2) 60.0(2) 6_55555 4_55555
O2 Ca1 O5 61.7(2) 55.7(2) 58.4(2) 6_55555 6_55555
O2 Ca1 O5 125.2(2) 120.2(2) 123.2(2) 14_55555 .
O2 Ca1 O5 126.2(2) 122.5(2) 125.1(2) 14_55555 2_55555
O2 Ca1 O5 64.5(2) 61.6(2) 63.1(2) 14_55555 4_55555
O2 Ca1 O5 63.0(2) 60.4(2) 61.3(2) 14_55555 6_55555
O5 Ca1 O5 107.78(15) 71.65(15) 89.71(15) . 2_55555
O5 Ca1 O5 172.7(3) 171.5(3) 171.9(3) . 4_55555
O5 Ca1 O5 107.78(15) 71.65(15) 89.71(15) . 6_55555
O5 Ca1 O5 107.78(15) 71.65(15) 89.71(15) 2_55555 4_55555
O5 Ca1 O5 172.7(3) 171.5(3) 171.9(3) 2_55555 6_55555
O5 Ca1 O5 107.78(15) 71.65(15) 89.71(15) 4_55555 6_55555
O3 Nb1 O3 167.7(2) 167.1(2) 167.4(2) . 4_56555
O3 Nb1 O3 94.9(3) 92.1(3) 94.0(3) . 5_55555
O3 Nb1 O3 85.2(3) 85.0(3) 85.1(3) . 8_45555
O3 Nb1 O4 96.7(3) 95.7(3) 96.4(3) . .
O3 Nb1 O4 84.9(2) 82.6(2) 83.7(2) . 9_55455
O3 Nb1 O3 85.3(3) 84.9(3) 85.1(3) 4_56555 5_55555
O3 Nb1 O3 95.0(3) 92.1(3) 93.1(3) 4_56555 8_45555
O3 Nb1 O4 96.5(3) 96.0(3) 96.2(3) 4_56555 .
O3 Nb1 O4 84.5(2) 82.9(2) 83.8(2) 4_56555 9_55455
O3 Nb1 O3 167.8(2) 167.1(2) 167.4(2) 5_55555 8_45555
O3 Nb1 O4 96.4(3) 96.0(3) 96.2(3) 5_55555 .
O3 Nb1 O4 84.6(2) 82.9(2) 84.0(2) 5_55555 9_55455
O3 Nb1 O4 96.8(3) 95.7(3) 96.3(3) 8_45555 .
O3 Nb1 O4 84.8(2) 82.7(2) 83.4(2) 8_45555 9_55455
O4 Nb1 O4 179.1(2) 179.0(2) 179.1(2) . 9_55455
O1 Nb2 O2 93.6(3) 89.6(3) 92.1(3) . .
O1 Nb2 O2 174.8(3) 164.8(3) 169.3(3) . 2_55555
O1 Nb2 O3 93.4(3) 91.9(3) 92.6(3) . .
O1 Nb2 O5 98.8(2) 92.1(2) 95.5(2) . .
O1 Nb2 O5 90.0(2) 83.2(2) 86.5(2) . 9_55455
O2 Nb2 O2 89.5(3) 87.0(3) 88.5(3) . 2_55555
O2 Nb2 O3 169.0(3) 165.0(2) 167.2(3) . .
O2 Nb2 O5 94.1(2) 92.5(2) 93.5(2) . .
O2 Nb2 O5 82.4(2) 81.5(2) 81.8(2) . 9_55455
O2 Nb2 O3 86.7(3) 82.0(3) 84.9(3) 2_55555 .
O2 Nb2 O5 96.0(2) 93.0(2) 95.0(2) 2_55555 .
O2 Nb2 O5 84.8(2) 82.3(2) 83.0(2) 2_55555 9_55455
O3 Nb2 O5 100.6(2) 94.7(2) 97.6(2) . .
O3 Nb2 O5 90.1(2) 83.5(2) 86.9(2) . 9_55455
O5 Nb2 O5 175.2(2) 174.7(2) 174.9(2) . 9_55455
Ba2 O1 Ba2 90.79(18) 88.70(18) 89.65(18) 2_65555 10_65455
Ba2 O1 Nb2 105.5(3) 92.2(2) 99.2(2) 2_65555 .
Ba2 O1 Nb2 101.6(2) 95.9(2) 97.9(2) 2_65555 5_55555
Ba2 O1 Nb2 108.6(3) 101.4(2) 104.6(3) 10_65455 .
Ba2 O1 Nb2 106.1(3) 103.8(2) 105.3(3) 10_65455 5_55555
Nb2 O1 Nb2 146.4(3) 142.5(3) 144.7(3) . 5_55555
Nb2 O1 Ca2 105.5(3) 92.2(2) 99.2(2) . 2_65555
Nb2 O1 Ca2 108.6(3) 101.4(2) 104.6(3) . 10_65455
Nb2 O1 Ca2 101.6(2) 95.9(2) 97.9(2) 5_55555 2_65555
Nb2 O1 Ca2 106.1(3) 103.8(2) 105.3(3) 5_55555 10_65455
Ca2 O1 Ca2 90.79(18) 88.70(18) 89.65(18) 2_65555 10_65455
Ba2 O2 Ba2 74.23(15) 70.42(13) 72.62(14) 2_65555 10_65455
Ba2 O2 Ca1 101.6(2) 83.75(15) 92.47(17) 2_65555 .
Ba2 O2 Ca1 176.2(3) 163.3(2) 171.8(3) 2_65555 9_55455
Ba2 O2 Ba1 101.6(2) 83.75(15) 92.47(17) 2_65555 .
Ba2 O2 Ba1 176.2(3) 163.3(2) 171.8(3) 2_65555 9_55455
Ba2 O2 Nb2 86.6(2) 78.0(2) 82.7(2) 2_65555 .
Ba2 O2 Nb2 91.3(2) 82.3(2) 87.3(2) 2_65555 6_55555
Ba2 O2 Ca2 74.23(15) 70.42(13) 72.62(14) 2_65555 10_65455
Ba2 O2 Ca1 171.9(3) 157.9(2) 165.0(2) 10_65455 .
Ba2 O2 Ca1 116.0(2) 92.95(18) 104.1(2) 10_65455 9_55455
Ba2 O2 Ba1 171.9(3) 157.9(2) 165.0(2) 10_65455 .
Ba2 O2 Ba1 116.0(2) 92.95(18) 104.1(2) 10_65455 9_55455
Ba2 O2 Nb2 96.6(2) 83.0(2) 90.5(2) 10_65455 .
Ba2 O2 Nb2 101.5(3) 87.4(2) 95.1(2) 10_65455 6_55555
Ba2 O2 Ca2 74.23(15) 70.42(13) 72.62(14) 10_65455 2_65555
Ba2 O2 Ca2 0.0(5) 0.0(5) 0.0(5) 10_65455 10_65455
Ca1 O2 Ca1 95.0(2) 85.9(2) 90.8(2) . 9_55455
Ca1 O2 Ba1 0.0(5) 0.0(5) 0.0(5) . .
Ca1 O2 Ba1 95.0(2) 85.9(2) 90.8(2) . 9_55455
Ca1 O2 Nb2 95.6(3) 76.7(2) 85.8(2) . .
Ca1 O2 Nb2 94.0(2) 76.82(19) 85.2(2) . 6_55555
Ca1 O2 Nb2 97.9(3) 90.2(2) 94.8(3) 9_55455 .
Ca1 O2 Nb2 97.0(3) 89.2(2) 93.9(3) 9_55455 6_55555
Nb2 O2 Nb2 170.4(4) 148.5(3) 163.3(4) . 6_55555
Nb2 O2 Ca2 86.6(2) 78.0(2) 82.7(2) . 2_65555
Nb2 O2 Ca2 96.6(2) 83.0(2) 90.5(2) . 10_65455
Ba2 O3 Ba2 87.87(18) 85.94(17) 87.16(17) 4_56555 12_56455
Ba2 O3 Nb1 94.7(2) 86.16(19) 90.5(2) 4_56555 .
Ba2 O3 Nb2 112.7(2) 94.4(2) 104.4(2) 4_56555 .
Ba2 O3 Nb1 102.4(2) 96.1(2) 99.8(2) 12_56455 .
Ba2 O3 Nb2 117.4(3) 106.1(2) 111.1(2) 12_56455 .
Nb1 O3 Nb2 146.1(4) 140.2(3) 144.3(3) . .
Ba2 O4 Ba2 174.2(2) 173.9(2) 174.1(2) . 4_56555
Ba2 O4 Nb1 95.1(2) 88.01(19) 90.4(2) . .
Ba2 O4 Nb1 91.0(2) 84.97(18) 87.02(19) . 9_55555
Ba2 O4 Nb1 95.3(2) 87.89(19) 92.7(2) 4_56555 .
Ba2 O4 Nb1 90.8(2) 85.09(18) 88.9(2) 4_56555 9_55555
Nb1 O4 Nb1 166.6(2) 166.5(2) 166.5(2) . 9_55555
Ba2 O5 Ba2 162.32(17) 156.81(16) 158.54(17) 2_65555 4_56555
Ba2 O5 Ca1 113.46(18) 92.78(14) 103.55(16) 2_65555 .
Ba2 O5 Nb2 104.1(3) 80.83(18) 92.6(2) 2_65555 .
Ba2 O5 Nb2 99.8(2) 76.58(15) 88.2(2) 2_65555 9_55555
Ba2 O5 Ca1 105.42(17) 88.00(14) 97.08(16) 4_56555 .
Ba2 O5 Nb2 103.6(3) 78.10(17) 90.5(2) 4_56555 .
Ba2 O5 Nb2 98.3(2) 74.92(15) 86.50(18) 4_56555 9_55555
Ca1 O5 Nb2 97.7(3) 94.2(2) 96.0(3) . .
Ca1 O5 Nb2 88.9(2) 85.3(2) 87.6(2) . 9_55555
Nb2 O5 Nb2 176.9(3) 152.9(3) 165.4(3) . 9_55555

loop_
_geom_bond_atom_site_label_1
_geom_bond_atom_site_label_2
_geom_bond_distance_max
_geom_bond_distance_min
_geom_bond_distance_av
_geom_bond_site_ssg_symmetry_2
Ba2 O1 2.919(6) 2.832(6) 2.861(6) 3_55555
Ba2 O1 2.772(6) 2.705(6) 2.729(6) 11_55555
Ba2 O2 3.511(7) 3.375(7) 3.469(7) 3_55555
Ba2 O2 3.340(7) 3.151(7) 3.234(7) 11_55555
Ba2 O2 3.511(7) 3.372(7) 3.459(7) 6_56555
Ba2 O2 3.306(7) 3.182(7) 3.262(7) 14_56555
Ba2 O3 3.102(6) 2.837(6) 2.966(6) 4_56555
Ba2 O3 2.868(6) 2.709(6) 2.782(6) 12_56555
Ba2 O3 3.117(6) 2.821(6) 2.917(6) 5_55555
Ba2 O3 2.886(6) 2.688(6) 2.751(6) 13_55555
Ba2 O4 3.174(4) 2.892(4) 3.068(4) .
Ba2 O5 3.536(5) 2.850(5) 3.257(5) 3_55555
Ba2 O5 3.770(5) 3.106(5) 3.357(5) 4_56555
Ba2 O5 3.779(5) 3.098(5) 3.551(5) 5_55555
Ba2 O5 3.309(5) 3.079(5) 3.155(5) 6_56555
Ca1 O2 3.266(8) 2.617(7) 2.951(7) .
Ca1 O2 2.755(7) 2.486(7) 2.612(7) 9_55555
Ca1 O2 3.266(8) 2.617(7) 2.951(7) 2_55555
Ca1 O2 2.755(7) 2.486(7) 2.612(7) 10_55555
Ca1 O2 3.266(8) 2.617(7) 2.951(7) 4_55555
Ca1 O2 2.755(7) 2.486(7) 2.612(7) 12_55555
Ca1 O2 3.266(8) 2.617(7) 2.951(7) 6_55555
Ca1 O2 2.755(7) 2.486(7) 2.612(7) 14_55555
Ca1 O5 2.758(5) 2.663(5) 2.699(5) .
Ca1 O5 2.758(5) 2.663(5) 2.699(5) 2_55555
Ca1 O5 2.758(5) 2.663(5) 2.699(5) 4_55555
Ca1 O5 2.758(5) 2.663(5) 2.699(5) 6_55555
Nb1 O3 1.978(6) 1.956(6) 1.967(6) .
Nb1 O3 1.979(6) 1.956(6) 1.971(6) 4_56555
Nb1 O3 1.978(6) 1.955(6) 1.971(6) 5_55555
Nb1 O3 1.979(6) 1.957(6) 1.970(6) 8_45555
Nb1 O4 1.829(9) 1.807(9) 1.820(9) .
Nb1 O4 2.176(9) 2.167(9) 2.171(9) 9_55455
Nb2 O1 2.024(6) 1.994(6) 2.003(6) .
Nb2 O2 1.989(7) 1.945(7) 1.965(7) .
Nb2 O2 2.024(7) 1.986(7) 2.002(7) 2_55555
Nb2 O3 1.961(6) 1.939(6) 1.950(6) .
Nb2 O5 1.879(8) 1.813(8) 1.836(8) .
Nb2 O5 2.210(8) 2.145(8) 2.170(8) 9_55455
O1 O2 2.915(9) 2.809(9) 2.857(9) .
O1 O2 2.910(9) 2.827(9) 2.849(9) 5_55555
O1 O3 2.894(9) 2.832(9) 2.858(9) .
O1 O3 2.895(9) 2.825(9) 2.861(9) 5_55555
O1 O5 2.938(9) 2.792(9) 2.844(9) .
O1 O5 2.978(9) 2.797(9) 2.862(9) 9_55455
O1 O5 2.881(9) 2.795(9) 2.831(9) 5_55555
O1 O5 2.911(9) 2.829(9) 2.882(9) 13_55455
O2 O2 4.628(9) 3.310(9) 3.946(9) 9_55455
O2 O2 4.628(9) 3.310(9) 3.984(9) 9_55555
O2 O2 2.819(10) 2.713(10) 2.769(10) 2_55555
O2 O2 2.819(10) 2.713(10) 2.769(10) 6_55555
O2 O3 2.729(9) 2.610(9) 2.666(9) 6_55555
O2 O5 2.832(9) 2.749(9) 2.771(9) .
O2 O5 2.751(9) 2.676(9) 2.711(9) 9_55455
O2 O5 2.877(9) 2.805(9) 2.832(9) 6_55555
O2 O5 2.852(9) 2.726(9) 2.768(9) 14_55455
O3 O3 4.439(8) 3.486(8) 3.990(8) 9_55455
O3 O3 4.439(8) 3.486(8) 3.935(8) 9_55555
O3 O3 2.899(9) 2.842(9) 2.880(9) 5_55555
O3 O3 2.668(9) 2.661(9) 2.663(9) 8_45555
O3 O4 2.830(9) 2.807(9) 2.824(9) .
O3 O4 2.807(9) 2.740(9) 2.764(9) 9_55455
O3 O5 2.956(8) 2.793(9) 2.849(9) .
O3 O5 2.932(8) 2.783(9) 2.837(9) 9_55455
O4 O5 4.321(6) 3.335(6) 3.873(6) .
O4 O5 4.309(6) 3.318(6) 3.769(6) 4_56555
O4 O5 4.304(6) 3.325(6) 3.986(6) 5_55555
O4 O5 4.324(6) 3.327(6) 3.655(6) 8_45555
O5 O5 4.409(7) 3.195(7) 3.787(7) 2_55555
O5 O5 4.409(7) 3.195(7) 3.787(7) 6_55555
